data_2201070
loop_
_publ_author_name
'Coles, Simon J.'
'Hursthouse, Michael B.'

_publ_section_title
;
 2,6-Dimethyl-3-methylenebicyclo[3.2.1]octane-2,8-diol
;
_journal_issue 6
_journal_name_full 'Acta Crystallographica Section E'
_journal_page_first o673
_journal_page_last o674
_journal_paper_doi 10.1107/S1600536802008644
_journal_volume 58
_journal_year 2002
_chemical_formula_iupac 'C11 H18 O2'
_chemical_formula_moiety 'C11 H18 O2'
_chemical_formula_sum 'C11 H18 O2'
_chemical_formula_weight 182.25
_space_group_IT_number 14
_symmetry_cell_setting monoclinic
_symmetry_space_group_name_Hall '-P 2yn'
_symmetry_space_group_name_H-M 'P 1 21/n 1'
_audit_creation_method 'WinGX routine CIF_UPDATE'
_cell_angle_alpha 90
_cell_angle_beta 107.76(3)
_cell_angle_gamma 90
_cell_formula_units_Z 4
_cell_length_a 6.8216(14)
_cell_length_b 18.934(4)
_cell_length_c 8.1610(16)
_cell_measurement_reflns_used 5108
_cell_measurement_temperature 150(2)
_cell_measurement_theta_max 30.51
_cell_measurement_theta_min 2.91
_cell_volume 1003.8(4)
_computing_cell_refinement 'DENZO and COLLECT'
_computing_data_collection 'DENZO (Otwinowski & Minor, 1997) and COLLECT (Hooft, 1998)'
_computing_data_reduction 'DENZO an  COLLECT'
_computing_molecular_graphics 'PLATON (Spek, 1990)'
_computing_structure_refinement 'SHELXL97 (Sheldrick, 1997)'
_computing_structure_solution 'SHELXS97 (Sheldrick, 1997)'
_diffrn_measured_fraction_theta_full 0.978
_diffrn_measured_fraction_theta_max 0.978
_diffrn_measurement_device_type 'Nonius KappaCCD area-detector'
_diffrn_measurement_method '\f and \w'
_diffrn_radiation_type MoK\a
_diffrn_radiation_wavelength 0.71073
_diffrn_reflns_av_R_equivalents 0.0584
_diffrn_reflns_limit_h_max 8
_diffrn_reflns_limit_h_min -8
_diffrn_reflns_limit_k_max 24
_diffrn_reflns_limit_k_min -23
_diffrn_reflns_limit_l_max 10
_diffrn_reflns_limit_l_min -9
_diffrn_reflns_number 7926
_diffrn_reflns_theta_full 27.5
_diffrn_reflns_theta_max 27.5
_diffrn_reflns_theta_min 3.32
_exptl_absorpt_coefficient_mu 0.081
_exptl_absorpt_correction_T_max 0.996
_exptl_absorpt_correction_T_min 0.9684
_exptl_absorpt_correction_type multi-scan
_exptl_absorpt_process_details '(SORTAV; Blessing, 1997)'
_exptl_crystal_colour colourless
_exptl_crystal_density_diffrn 1.206
_exptl_crystal_density_method 'not measured'
_exptl_crystal_description needle
_exptl_crystal_F_000 400
_exptl_crystal_size_max 0.4
_exptl_crystal_size_mid 0.05
_exptl_crystal_size_min 0.05
_refine_diff_density_max 0.258
_refine_diff_density_min -0.204
_refine_ls_extinction_coef 0.011(4)
_refine_ls_extinction_expression Fc^*^=kFc[1+0.001xFc^2^\l^3^/sin(2\q)]^-1/4^
_refine_ls_extinction_method SHELXL
_refine_ls_goodness_of_fit_ref 0.991
_refine_ls_hydrogen_treatment constr
_refine_ls_matrix_type full
_refine_ls_number_parameters 123
_refine_ls_number_reflns 2262
_refine_ls_number_restraints 0
_refine_ls_restrained_S_all 0.991
_refine_ls_R_factor_gt 0.0461
_refine_ls_shift/su_max 0.01
_refine_ls_structure_factor_coef Fsqd
_refine_ls_weighting_details 'calc w = 1/[\s^2^(Fo^2^)+(0.0649P)^2^]'
_refine_ls_weighting_scheme calc
_refine_ls_wR_factor_ref 0.1225
_reflns_number_gt 1447
_reflns_number_total 2262
_reflns_threshold_expression I>2\s(I)
_cod_data_source_file cf6177.cif
_cod_data_source_block I
_cod_depositor_comments
;
The following automatic conversions were performed:
'_symmetry_cell_setting' value 'Monoclinic' changed to 'monoclinic'
according to '/home/saulius/struct/CIF-dictionaries/cif_core.dic'
dictionary named 'cif_core.dic' version 2.4.1 from 2010-06-29.

Automatic conversion script
Id: cif_fix_enum 1527 2010-12-29 10:47:43Z saulius 

The following automatic conversions were performed:

'_symmetry_cell_setting' value 'Monoclinic' changed to 'monoclinic'
according to /home/saulius/struct/CIF-dictionaries/cif_core.dic
dictionary named 'cif_core.dic' version 2.4.1 from 2010-06-29.

Automatic conversion script
Id: cif_fix_values 1715 2011-07-08 13:25:40Z adriana 
;
_cod_original_cell_volume 1003.9(3)
_cod_original_sg_symbol_H-M 'P 21/n'
_cod_database_code 2201070
_cod_database_fobs_code 2201070

loop_
_symmetry_equiv_pos_as_xyz
'x, y, z'
'-x+1/2, y+1/2, -z+1/2'
'-x, -y, -z'
'x-1/2, -y-1/2, z-1/2'

loop_
_atom_site_label
_atom_site_fract_x
_atom_site_fract_y
_atom_site_fract_z
_atom_site_U_iso_or_equiv
_atom_site_adp_type
_atom_site_calc_flag
_atom_site_refinement_flags
_atom_site_occupancy
_atom_site_disorder_assembly
_atom_site_disorder_group
_atom_site_type_symbol
C1 0.9978(2) 0.09560(9) 1.1015(2) 0.0353(4) Uani d . 1 . . C
H1A 1.1082 0.0787 1.0578 0.053 Uiso calc R 1 . . H
H1B 0.9253 0.0551 1.1306 0.053 Uiso calc R 1 . . H
H1C 1.0568 0.1244 1.2046 0.053 Uiso calc R 1 . . H
C2 0.8479(2) 0.13972(8) 0.96498(18) 0.0261(4) Uani d . 1 . . C
C3 0.6694(2) 0.16930(8) 1.01782(18) 0.0270(4) Uani d . 1 . . C
C4 0.6481(2) 0.16118(9) 1.1724(2) 0.0359(4) Uani d . 1 . . C
H4A 0.5283 0.1784 1.1953 0.043 Uiso calc R 1 . . H
H4B 0.7526 0.1382 1.2605 0.043 Uiso calc R 1 . . H
C5 0.5074(2) 0.20555(8) 0.8740(2) 0.0302(4) Uani d . 1 . . C
H5A 0.5628 0.2507 0.8458 0.036 Uiso calc R 1 . . H
H5B 0.3862 0.2163 0.9123 0.036 Uiso calc R 1 . . H
C6 0.4411(2) 0.15889(8) 0.71321(18) 0.0276(4) Uani d . 1 . . C
H6 0.326 0.181 0.6207 0.033 Uiso calc R 1 . . H
C7 0.6261(2) 0.14409(8) 0.65093(19) 0.0271(4) Uani d . 1 . . C
H7 0.5799 0.1152 0.5434 0.033 Uiso calc R 1 . . H
C8 0.7577(2) 0.09783(8) 0.79639(18) 0.0260(4) Uani d . 1 . . C
H8 0.8694 0.0739 0.7614 0.031 Uiso calc R 1 . . H
C9 0.5944(2) 0.04410(8) 0.8111(2) 0.0309(4) Uani d . 1 . . C
H9A 0.626 0.0268 0.9309 0.037 Uiso calc R 1 . . H
H9B 0.5902 0.0032 0.7346 0.037 Uiso calc R 1 . . H
C10 0.3852(2) 0.08408(8) 0.75589(19) 0.0298(4) Uani d . 1 . . C
H10 0.3297 0.0864 0.8559 0.036 Uiso calc R 1 . . H
C11 0.2270(2) 0.04858(10) 0.6052(2) 0.0436(5) Uani d . 1 . . C
H11A 0.0979 0.0753 0.5755 0.065 Uiso calc R 1 . . H
H11B 0.2022 0.0003 0.6373 0.065 Uiso calc R 1 . . H
H11C 0.279 0.0473 0.5058 0.065 Uiso calc R 1 . . H
O1 0.97149(14) 0.19753(6) 0.93323(14) 0.0321(3) Uani d . 1 . . O
H1 0.9133 0.215 0.8359 0.048 Uiso calc R 1 . . H
O2 0.73412(15) 0.20458(6) 0.61918(14) 0.0320(3) Uani d . 1 . . O
H2 0.6493 0.2363 0.5725 0.048 Uiso calc R 1 . . H

loop_
_atom_site_aniso_label
_atom_site_aniso_U_11
_atom_site_aniso_U_22
_atom_site_aniso_U_33
_atom_site_aniso_U_12
_atom_site_aniso_U_13
_atom_site_aniso_U_23
C1 0.0334(8) 0.0387(10) 0.0319(10) 0.0078(7) 0.0072(7) 0.0044(8)
C2 0.0259(8) 0.0261(8) 0.0260(9) 0.0003(6) 0.0077(6) 0.0031(6)
C3 0.0307(8) 0.0234(8) 0.0273(9) 0.0011(6) 0.0095(6) -0.0045(7)
C4 0.0401(9) 0.0394(11) 0.0300(9) 0.0028(8) 0.0132(7) -0.0032(8)
C5 0.0288(8) 0.0306(9) 0.0324(10) 0.0065(6) 0.0111(7) 0.0028(7)
C6 0.0238(7) 0.0325(9) 0.0253(9) 0.0015(6) 0.0058(6) 0.0026(7)
C7 0.0273(8) 0.0306(9) 0.0243(8) -0.0048(6) 0.0091(6) 0.0003(7)
C8 0.0275(7) 0.0259(9) 0.0269(8) 0.0031(6) 0.0118(6) 0.0004(7)
C9 0.0371(9) 0.0263(9) 0.0311(9) -0.0016(7) 0.0133(7) -0.0019(7)
C10 0.0298(8) 0.0339(9) 0.0275(9) -0.0062(6) 0.0113(6) 0.0009(7)
C11 0.0400(9) 0.0514(12) 0.0377(11) -0.0164(8) 0.0092(8) -0.0014(9)
O1 0.0282(6) 0.0352(7) 0.0301(6) -0.0052(5) 0.0049(4) 0.0044(5)
O2 0.0282(6) 0.0348(7) 0.0329(7) -0.0031(5) 0.0093(5) 0.0101(5)

loop_
_atom_type_symbol
_atom_type_description
_atom_type_scat_dispersion_real
_atom_type_scat_dispersion_imag
_atom_type_scat_source
C C 0.0033 0.0016 'International Tables Vol C Tables 4.2.6.8 and 6.1.1.4'
H H 0 0 'International Tables Vol C Tables 4.2.6.8 and 6.1.1.4'
O O 0.0106 0.006 'International Tables Vol C Tables 4.2.6.8 and 6.1.1.4'

loop_
_geom_angle_atom_site_label_1
_geom_angle_atom_site_label_2
_geom_angle_atom_site_label_3
_geom_angle
O1 C2 C1 104.41(11)
O1 C2 C3 109.41(12)
C1 C2 C3 114.51(12)
O1 C2 C8 108.87(11)
C1 C2 C8 111.64(13)
C3 C2 C8 107.85(11)
C4 C3 C5 121.79(14)
C4 C3 C2 124.03(14)
C5 C3 C2 114.06(12)
C3 C5 C6 111.02(13)
C7 C6 C5 109.51(11)
C7 C6 C10 101.22(12)
C5 C6 C10 111.52(12)
O2 C7 C6 116.03(13)
O2 C7 C8 112.82(11)
C6 C7 C8 101.33(12)
C7 C8 C9 99.91(11)
C7 C8 C2 112.22(12)
C9 C8 C2 111.78(12)
C8 C9 C10 106.09(12)
C11 C10 C6 112.84(13)
C11 C10 C9 112.37(13)
C6 C10 C9 104.20(11)

loop_
_geom_bond_atom_site_label_1
_geom_bond_atom_site_label_2
_geom_bond_site_symmetry_2
_geom_bond_distance
_geom_bond_publ_flag
C1 C2 . 1.513(2) ?
C2 O1 . 1.4523(17) ?
C2 C3 . 1.517(2) ?
C2 C8 . 1.544(2) ?
C3 C4 . 1.322(2) ?
C3 C5 . 1.510(2) ?
C5 C6 . 1.531(2) ?
C6 C7 . 1.523(2) ?
C6 C10 . 1.534(2) ?
C7 O2 . 1.4277(17) ?
C7 C8 . 1.527(2) ?
C8 C9 . 1.540(2) ?
C9 C10 . 1.556(2) ?
C10 C11 . 1.523(2) ?

loop_
_geom_hbond_atom_site_label_D
_geom_hbond_atom_site_label_H
_geom_hbond_atom_site_label_A
_geom_hbond_site_symmetry_A
_geom_hbond_distance_DH
_geom_hbond_distance_HA
_geom_hbond_distance_DA
_geom_hbond_angle_DHA
_geom_hbond_publ_flag
O1 H1 O2 . 0.84 1.83 2.5840(17) 149 yes
O2 H2 O1 4_565 0.84 1.87 2.7000(15) 170 yes
